data_7712605
loop_
_publ_author_name
'Akhter, Suffora'
'Khursheed, Salman'
'Arjmand, Farukh'
'Tabassum, Sartaj'

_publ_section_title
;
 Potential-bioactive revelation of water-soluble Boc-L-Valine and
 Imidazole appended metal complexes {M = Co(II), Cu(II) &amp; Zn(II)}:
 Synthesis, characterization, ct-DNA binding, pBR322 cleavage, SOD mimetic
 and cytotoxicity studies
;
_journal_name_full 'Dalton Transactions'
_journal_paper_doi 10.1039/D2DT03647A
_journal_year 2023
_chemical_absolute_configuration S
_chemical_formula_sum 'C26 H44 Cu N6 O8'
_chemical_formula_weight 632.21
_space_group_crystal_system orthorhombic
_space_group_IT_number 18
_space_group_name_Hall 'P 2 2ab'
_space_group_name_H-M_alt 'P 21 21 2'
_atom_sites_solution_hydrogens mixed
_audit_creation_method SHELXL-2018/3
_audit_update_record
;
2023-01-13 deposited with the CCDC.	2023-03-13 downloaded from the CCDC.
;
_cell_angle_alpha 90
_cell_angle_beta 90
_cell_angle_gamma 90
_cell_formula_units_Z 4
_cell_length_a 9.47350(10)
_cell_length_b 32.9082(6)
_cell_length_c 10.5219(2)
_cell_measurement_reflns_used 27069
_cell_measurement_temperature 293(2)
_cell_measurement_theta_max 26.6430
_cell_measurement_theta_min 1.9320
_cell_volume 3280.26(9)
_computing_cell_refinement 'CrysAlisPro 1.171.40.82a (Rigaku OD, 2020)'
_computing_data_collection 'CrysAlisPro 1.171.40.82a (Rigaku OD, 2020)'
_computing_data_reduction 'CrysAlisPro 1.171.40.82a (Rigaku OD, 2020)'
_computing_structure_refinement 'SHELXL-2018/3 (Sheldrick, 2018)'
_computing_structure_solution 'SHELXT 2018/2 (Sheldrick, 2018)'
_diffrn_ambient_temperature 293(2)
_diffrn_detector_area_resol_mean 10.0000
_diffrn_measured_fraction_theta_full 1.000
_diffrn_measured_fraction_theta_max 0.964
_diffrn_measurement_device_type 'XtaLAB Synergy, Dualflex, HyPix3000'
_diffrn_measurement_method '\w scans'
_diffrn_radiation_type MoK\a
_diffrn_radiation_wavelength 0.71073
_diffrn_reflns_av_R_equivalents 0.0429
_diffrn_reflns_av_unetI/netI 0.0342
_diffrn_reflns_Laue_measured_fraction_full 1.000
_diffrn_reflns_Laue_measured_fraction_max 0.964
_diffrn_reflns_limit_h_max 12
_diffrn_reflns_limit_h_min -11
_diffrn_reflns_limit_k_max 41
_diffrn_reflns_limit_k_min -42
_diffrn_reflns_limit_l_max 13
_diffrn_reflns_limit_l_min -13
_diffrn_reflns_number 48716
_diffrn_reflns_point_group_measured_fraction_full 1.000
_diffrn_reflns_point_group_measured_fraction_max 0.951
_diffrn_reflns_theta_full 25.242
_diffrn_reflns_theta_max 27.382
_diffrn_reflns_theta_min 1.935
_diffrn_source 'micro-focus sealed X-ray tube'
_exptl_absorpt_coefficient_mu 0.718
_exptl_absorpt_correction_T_max 1.00000
_exptl_absorpt_correction_T_min 0.61240
_exptl_absorpt_correction_type multi-scan
_exptl_absorpt_process_details
;
CrysAlisPro 1.171.40.82a (Rigaku Oxford Diffraction, 2020)
Empirical absorption correction using spherical harmonics,
implemented in SCALE3 ABSPACK scaling algorithm.
;
_exptl_crystal_colour blue
_exptl_crystal_density_diffrn 1.280
_exptl_crystal_description block
_exptl_crystal_F_000 1340
_exptl_crystal_size_max 0.22
_exptl_crystal_size_mid 0.18
_exptl_crystal_size_min 0.15
_refine_diff_density_max 0.477
_refine_diff_density_min -0.445
_refine_diff_density_rms 0.044
_refine_ls_abs_structure_details
;
 Flack x determined using 2114 quotients [(I+)-(I-)]/[(I+)+(I-)]
 (Parsons, Flack and Wagner, Acta Cryst. B69 (2013) 249-259).
;
_refine_ls_abs_structure_Flack 0.008(6)
_refine_ls_extinction_method none
_refine_ls_goodness_of_fit_ref 1.072
_refine_ls_hydrogen_treatment mixed
_refine_ls_matrix_type full
_refine_ls_number_parameters 393
_refine_ls_number_reflns 7101
_refine_ls_number_restraints 0
_refine_ls_restrained_S_all 1.072
_refine_ls_R_factor_all 0.0558
_refine_ls_R_factor_gt 0.0404
_refine_ls_shift/su_max 0.000
_refine_ls_shift/su_mean 0.000
_refine_ls_structure_factor_coef Fsqd
_refine_ls_weighting_details 'w=1/[\s^2^(Fo^2^)+(0.0450P)^2^+0.6398P] where P=(Fo^2^+2Fc^2^)/3'
_refine_ls_weighting_scheme calc
_refine_ls_wR_factor_gt 0.0923
_refine_ls_wR_factor_ref 0.0995
_reflns_Friedel_coverage 0.746
_reflns_Friedel_fraction_full 1.000
_reflns_Friedel_fraction_max 0.935
_reflns_number_gt 5673
_reflns_number_total 7101
_reflns_threshold_expression 'I > 2\s(I)'
_cod_data_source_file d2dt03647a2.cif
_cod_data_source_block sa25
_cod_database_code 7712605
_shelx_shelxl_version_number 2018/3
_shelx_space_group_comment
;
The symmetry employed for this shelxl refinement is uniquely defined
by the following loop, which should always be used as a source of
symmetry information in preference to the above space-group names.
They are only intended as comments.
;

loop_
_space_group_symop_operation_xyz
'x, y, z'
'-x, -y, z'
'-x+1/2, y+1/2, -z'
'x+1/2, -y+1/2, -z'

loop_
_atom_site_label
_atom_site_type_symbol
_atom_site_fract_x
_atom_site_fract_y
_atom_site_fract_z
_atom_site_U_iso_or_equiv
_atom_site_adp_type
_atom_site_occupancy
_atom_site_site_symmetry_order
_atom_site_calc_flag
_atom_site_refinement_flags_posn
_atom_site_refinement_flags_adp
_atom_site_refinement_flags_occupancy
_atom_site_disorder_assembly
_atom_site_disorder_group
Cu01 Cu 1.000000 0.500000 0.34496(5) 0.03856(16) Uani 1 2 d S T P . .
Cu02 Cu 0.500000 0.500000 0.87482(5) 0.04464(17) Uani 1 2 d S T P . .
O003 O 1.0865(3) 0.54371(9) 0.5566(3) 0.0576(7) Uani 1 1 d . . . . .
O004 O 1.1264(3) 0.54742(8) 0.3503(2) 0.0474(7) Uani 1 1 d . . . . .
N005 N 0.6662(3) 0.53164(9) 0.8236(3) 0.0442(7) Uani 1 1 d . . . . .
O006 O 0.4539(3) 0.69178(8) 0.9497(3) 0.0584(8) Uani 1 1 d . . . . .
N007 N 0.3158(3) 0.63793(9) 0.9584(3) 0.0435(8) Uani 1 1 d . . . . .
O008 O 1.1211(3) 0.66267(9) 0.7361(3) 0.0644(8) Uani 1 1 d . . . . .
O009 O 1.0463(3) 0.65694(9) 0.5318(3) 0.0617(8) Uani 1 1 d . . . . .
N00A N 0.8362(3) 0.53469(10) 0.3029(3) 0.0443(8) Uani 1 1 d . . . . .
N00B N 1.2142(4) 0.61642(11) 0.6020(3) 0.0500(9) Uani 1 1 d . . . . .
O00C O 0.5000(4) 0.64141(9) 1.0914(3) 0.0750(9) Uani 1 1 d . . . . .
C00D C 1.1408(3) 0.56009(11) 0.4630(4) 0.0402(8) Uani 1 1 d . . . . .
N00E N 0.8515(4) 0.54805(12) 0.7130(4) 0.0600(10) Uani 1 1 d . . . . .
N00F N 0.6510(4) 0.55335(13) 0.1958(3) 0.0662(11) Uani 1 1 d . . . . .
H00F H 0.575320 0.551855 0.150865 0.079 Uiso 1 1 calc R U . . .
C00G C 0.2685(4) 0.59874(11) 1.0056(4) 0.0380(8) Uani 1 1 d . . . . .
H00G H 0.283674 0.597743 1.097668 0.046 Uiso 1 1 calc R U . . .
C00H C 0.1110(4) 0.59314(11) 0.9786(4) 0.0442(9) Uani 1 1 d . . . . .
H00H H 0.096141 0.595805 0.886807 0.053 Uiso 1 1 calc R U . . .
C00I C 1.1277(4) 0.64666(12) 0.6319(4) 0.0465(9) Uani 1 1 d . . . . .
C00J C 1.2301(4) 0.59843(12) 0.4773(3) 0.0440(9) Uani 1 1 d . . . . .
H00J H 1.192445 0.618210 0.416468 0.053 Uiso 1 1 calc R U . . .
C00K C 0.7657(4) 0.51814(13) 0.7466(4) 0.0500(10) Uani 1 1 d . . . . .
H00K H 0.774323 0.491344 0.719622 0.060 Uiso 1 1 calc R U . . .
C00L C 0.6928(4) 0.57251(12) 0.8378(5) 0.0552(11) Uani 1 1 d . . . . .
H00L H 0.639390 0.590353 0.886564 0.066 Uiso 1 1 calc R U . . .
C00M C 0.8070(5) 0.58257(14) 0.7707(5) 0.0633(12) Uani 1 1 d . . . . .
H00M H 0.847966 0.608181 0.764714 0.076 Uiso 1 1 calc R U . . .
O00N O 0.4163(3) 0.54033(9) 1.0179(5) 0.1063(16) Uani 1 1 d . . . . .
C00O C 0.4295(4) 0.65559(12) 1.0073(4) 0.0462(9) Uani 1 1 d . . . . .
C00P C 0.0614(4) 0.55111(12) 1.0189(4) 0.0544(10) Uani 1 1 d . . . . .
H00I H 0.114933 0.530815 0.974557 0.082 Uiso 1 1 calc R U . . .
H00N H -0.036928 0.548065 0.998904 0.082 Uiso 1 1 calc R U . . .
H00O H 0.074774 0.547921 1.108829 0.082 Uiso 1 1 calc R U . . .
C00Q C 0.7285(4) 0.52196(15) 0.2347(4) 0.0554(11) Uani 1 1 d . . . . .
H00Q H 0.709207 0.494880 0.216238 0.067 Uiso 1 1 calc R U . . .
O00R O 0.3580(4) 0.56163(12) 0.8287(5) 0.0975(15) Uani 1 1 d . . . . .
C00S C 1.3858(4) 0.59194(14) 0.4419(4) 0.0608(12) Uani 1 1 d . . . . .
H00S H 1.388763 0.584151 0.352047 0.073 Uiso 1 1 calc R U . . .
C00T C 0.3543(4) 0.56477(13) 0.9432(6) 0.0633(13) Uani 1 1 d . . . . .
C00U C 0.5816(5) 0.71470(13) 0.9799(5) 0.0604(12) Uani 1 1 d . . . . .
C00V C 0.9680(5) 0.69487(13) 0.5259(4) 0.0617(12) Uani 1 1 d . . . . .
C00W C 0.8253(5) 0.57599(14) 0.3059(5) 0.0596(12) Uani 1 1 d . . . . .
H00W H 0.887127 0.593363 0.347811 0.072 Uiso 1 1 calc R U . . .
C00X C 0.0253(5) 0.62599(13) 1.0450(6) 0.0866(17) Uani 1 1 d . . . . .
H00P H 0.048929 0.626451 1.133696 0.130 Uiso 1 1 calc R U . . .
H00R H -0.073497 0.620314 1.035309 0.130 Uiso 1 1 calc R U . . .
H00T H 0.046478 0.651924 1.007813 0.130 Uiso 1 1 calc R U . . .
C00Y C 0.7111(5) 0.58782(16) 0.2385(5) 0.0677(13) Uani 1 1 d . . . . .
H00Y H 0.680324 0.614286 0.224628 0.081 Uiso 1 1 calc R U . . .
C00Z C 1.4543(5) 0.55829(18) 0.5165(5) 0.0870(17) Uani 1 1 d . . . . .
H00A H 1.461292 0.566122 0.604171 0.131 Uiso 1 1 calc R U . . .
H00C H 1.547002 0.553193 0.483308 0.131 Uiso 1 1 calc R U . . .
H00D H 1.398288 0.534073 0.509658 0.131 Uiso 1 1 calc R U . . .
C010 C 0.7105(5) 0.68905(16) 0.9560(7) 0.0959(19) Uani 1 1 d . . . . .
H01M H 0.714181 0.667406 1.017103 0.144 Uiso 1 1 calc R U . . .
H01N H 0.793618 0.705568 0.963841 0.144 Uiso 1 1 calc R U . . .
H01O H 0.706020 0.677830 0.871909 0.144 Uiso 1 1 calc R U . . .
C011 C 1.4671(7) 0.63181(18) 0.4552(7) 0.121(3) Uani 1 1 d . . . . .
H01A H 1.424856 0.652099 0.401771 0.182 Uiso 1 1 calc R U . . .
H01B H 1.563472 0.627698 0.430019 0.182 Uiso 1 1 calc R U . . .
H01C H 1.464129 0.640687 0.542036 0.182 Uiso 1 1 calc R U . . .
C012 C 0.9028(7) 0.69323(18) 0.3937(5) 0.098(2) Uani 1 1 d . . . . .
H01D H 0.976421 0.691500 0.331198 0.148 Uiso 1 1 calc R U . . .
H01E H 0.848114 0.717348 0.379337 0.148 Uiso 1 1 calc R U . . .
H01F H 0.842878 0.669800 0.387195 0.148 Uiso 1 1 calc R U . . .
C013 C 0.5748(6) 0.74930(15) 0.8831(6) 0.0935(18) Uani 1 1 d . . . . .
H01P H 0.575057 0.738217 0.798674 0.140 Uiso 1 1 calc R U . . .
H01Q H 0.655211 0.766727 0.893751 0.140 Uiso 1 1 calc R U . . .
H01R H 0.489903 0.764675 0.896002 0.140 Uiso 1 1 calc R U . . .
C014 C 1.0676(8) 0.72959(16) 0.5389(7) 0.112(2) Uani 1 1 d . . . . .
H01G H 1.110838 0.728812 0.621395 0.168 Uiso 1 1 calc R U . . .
H01H H 1.016894 0.754663 0.529161 0.168 Uiso 1 1 calc R U . . .
H01I H 1.139161 0.727707 0.474643 0.168 Uiso 1 1 calc R U . . .
C015 C 0.5739(7) 0.73088(18) 1.1110(6) 0.104(2) Uani 1 1 d . . . . .
H01S H 0.481880 0.742145 1.125660 0.155 Uiso 1 1 calc R U . . .
H01T H 0.643956 0.751680 1.121855 0.155 Uiso 1 1 calc R U . . .
H01U H 0.590963 0.709316 1.170495 0.155 Uiso 1 1 calc R U . . .
C016 C 0.8553(7) 0.69592(19) 0.6280(6) 0.107(2) Uani 1 1 d . . . . .
H01J H 0.792636 0.673263 0.617011 0.160 Uiso 1 1 calc R U . . .
H01K H 0.802873 0.720789 0.621395 0.160 Uiso 1 1 calc R U . . .
H01L H 0.899011 0.694361 0.710130 0.160 Uiso 1 1 calc R U . . .
H00E H 0.923(4) 0.5451(11) 0.673(4) 0.040(11) Uiso 1 1 d . . . . .
H007 H 0.278(4) 0.6473(12) 0.898(4) 0.049(12) Uiso 1 1 d . . . . .
H00B H 1.250(4) 0.6063(11) 0.658(4) 0.042(12) Uiso 1 1 d . . . . .

loop_
_atom_site_aniso_label
_atom_site_aniso_U_11
_atom_site_aniso_U_22
_atom_site_aniso_U_33
_atom_site_aniso_U_23
_atom_site_aniso_U_13
_atom_site_aniso_U_12
Cu01 0.0319(3) 0.0517(4) 0.0320(3) 0.000 0.000 0.0018(3)
Cu02 0.0413(3) 0.0524(4) 0.0402(3) 0.000 0.000 -0.0075(3)
O003 0.0475(16) 0.075(2) 0.0500(17) 0.0108(15) 0.0084(14) -0.0081(14)
O004 0.0440(15) 0.0579(17) 0.0402(15) -0.0014(13) 0.0005(12) -0.0071(13)
N005 0.0415(18) 0.0469(18) 0.0441(18) 0.0012(15) 0.0063(14) 0.0003(14)
O006 0.0551(17) 0.0477(16) 0.072(2) 0.0134(15) -0.0112(14) -0.0078(13)
N007 0.0461(18) 0.0419(18) 0.0425(19) 0.0051(15) -0.0103(15) 0.0021(14)
O008 0.085(2) 0.0633(18) 0.0446(17) -0.0062(14) -0.0009(16) 0.0209(16)
O009 0.071(2) 0.0639(18) 0.0504(16) -0.0057(14) -0.0111(14) 0.0226(15)
N00A 0.0335(17) 0.055(2) 0.0446(19) 0.0015(16) -0.0017(15) 0.0047(14)
N00B 0.060(2) 0.058(2) 0.0318(18) -0.0021(16) -0.0022(17) 0.0107(18)
O00C 0.0619(18) 0.0733(19) 0.090(2) 0.0290(17) -0.035(2) -0.0123(18)
C00D 0.0275(18) 0.051(2) 0.042(2) 0.0038(18) 0.0036(16) 0.0043(16)
N00E 0.041(2) 0.086(3) 0.052(2) 0.014(2) 0.0147(18) 0.005(2)
N00F 0.040(2) 0.109(3) 0.049(2) 0.012(2) -0.0056(17) 0.019(2)
C00G 0.040(2) 0.037(2) 0.0365(19) 0.0045(15) -0.0004(16) 0.0029(15)
C00H 0.0333(19) 0.051(2) 0.048(2) 0.0049(18) 0.0029(16) 0.0066(17)
C00I 0.050(2) 0.048(2) 0.041(2) -0.0010(18) 0.0008(18) -0.0021(19)
C00J 0.048(2) 0.049(2) 0.035(2) 0.0018(17) 0.0063(17) 0.0000(18)
C00K 0.050(2) 0.058(3) 0.042(2) 0.0015(18) 0.0088(19) 0.0032(19)
C00L 0.044(2) 0.045(2) 0.076(3) 0.003(2) 0.011(2) -0.0009(19)
C00M 0.049(3) 0.055(3) 0.086(4) 0.013(3) 0.004(2) -0.007(2)
O00N 0.0399(17) 0.0433(17) 0.236(5) 0.030(2) -0.026(3) 0.0062(14)
C00O 0.042(2) 0.045(2) 0.051(2) -0.0004(18) -0.0029(19) 0.0042(18)
C00P 0.044(2) 0.059(2) 0.060(3) 0.008(2) 0.0046(19) -0.0041(19)
C00Q 0.041(2) 0.078(3) 0.047(2) -0.005(2) -0.0048(19) 0.005(2)
O00R 0.064(2) 0.110(3) 0.118(4) -0.069(3) 0.038(2) -0.020(2)
C00S 0.047(2) 0.080(3) 0.056(3) -0.013(2) 0.018(2) -0.016(2)
C00T 0.026(2) 0.042(2) 0.123(5) -0.006(3) 0.003(3) -0.0038(18)
C00U 0.049(3) 0.049(2) 0.083(3) -0.002(2) 0.000(2) -0.006(2)
C00V 0.075(3) 0.054(2) 0.056(2) 0.010(2) 0.003(2) 0.015(2)
C00W 0.049(3) 0.067(3) 0.063(3) 0.004(2) 0.002(2) 0.008(2)
C00X 0.054(3) 0.066(3) 0.140(5) -0.011(3) 0.037(3) 0.013(2)
C00Y 0.056(3) 0.076(3) 0.071(3) 0.019(3) 0.004(2) 0.021(3)
C00Z 0.046(3) 0.144(5) 0.072(3) -0.005(3) 0.008(2) 0.020(3)
C010 0.057(3) 0.085(4) 0.147(6) 0.004(4) 0.021(4) 0.000(3)
C011 0.092(5) 0.123(5) 0.148(6) -0.046(5) 0.049(4) -0.056(4)
C012 0.124(5) 0.098(4) 0.074(4) 0.009(3) -0.020(4) 0.041(4)
C013 0.090(4) 0.063(3) 0.128(5) 0.019(3) 0.011(4) -0.016(3)
C014 0.153(6) 0.069(4) 0.113(5) 0.019(4) -0.014(5) -0.015(4)
C015 0.119(5) 0.093(4) 0.099(4) -0.026(4) -0.007(4) -0.014(4)
C016 0.099(5) 0.125(5) 0.097(5) 0.026(4) 0.027(4) 0.051(4)

loop_
_atom_type_symbol
_atom_type_description
_atom_type_scat_dispersion_real
_atom_type_scat_dispersion_imag
_atom_type_scat_source
C C 0.0033 0.0016 'International Tables Vol C Tables 4.2.6.8 and 6.1.1.4'
H H 0.0000 0.0000 'International Tables Vol C Tables 4.2.6.8 and 6.1.1.4'
Cu Cu 0.3201 1.2651 'International Tables Vol C Tables 4.2.6.8 and 6.1.1.4'
N N 0.0061 0.0033 'International Tables Vol C Tables 4.2.6.8 and 6.1.1.4'
O O 0.0106 0.0060 'International Tables Vol C Tables 4.2.6.8 and 6.1.1.4'

loop_
_geom_angle_atom_site_label_1
_geom_angle_atom_site_label_2
_geom_angle_atom_site_label_3
_geom_angle
_geom_angle_site_symmetry_1
_geom_angle_site_symmetry_3
_geom_angle_publ_flag
O004 Cu01 O004 176.75(16) 2_765 . ?
O004 Cu01 N00A 89.23(12) 2_765 . ?
O004 Cu01 N00A 91.49(12) . . ?
O004 Cu01 N00A 91.49(12) 2_765 2_765 ?
O004 Cu01 N00A 89.24(12) . 2_765 ?
N00A Cu01 N00A 154.15(18) . 2_765 ?
N005 Cu02 N005 148.14(19) 2_665 . ?
N005 Cu02 O00N 99.20(12) 2_665 2_665 ?
N005 Cu02 O00N 102.89(12) . 2_665 ?
N005 Cu02 O00N 102.89(12) 2_665 . ?
N005 Cu02 O00N 99.20(12) . . ?
O00N Cu02 O00N 91.5(2) 2_665 . ?
C00D O004 Cu01 110.7(2) . . ?
C00K N005 C00L 105.3(3) . . ?
C00K N005 Cu02 124.2(3) . . ?
C00L N005 Cu02 129.5(3) . . ?
C00O O006 C00U 119.8(3) . . ?
C00O N007 C00G 120.4(3) . . ?
C00O N007 H007 120(3) . . ?
C00G N007 H007 119(3) . . ?
C00I O009 C00V 122.7(3) . . ?
C00Q N00A C00W 105.7(4) . . ?
C00Q N00A Cu01 123.2(3) . . ?
C00W N00A Cu01 129.0(3) . . ?
C00I N00B C00J 125.8(4) . . ?
C00I N00B H00B 115(3) . . ?
C00J N00B H00B 119(3) . . ?
O003 C00D O004 124.0(4) . . ?
O003 C00D C00J 120.9(3) . . ?
O004 C00D C00J 115.1(3) . . ?
C00K N00E C00M 108.2(4) . . ?
C00K N00E H00E 124(3) . . ?
C00M N00E H00E 127(3) . . ?
C00Q N00F C00Y 108.5(4) . . ?
C00Q N00F H00F 125.7 . . ?
C00Y N00F H00F 125.7 . . ?
N007 C00G C00T 109.8(3) . . ?
N007 C00G C00H 110.1(3) . . ?
C00T C00G C00H 110.5(3) . . ?
N007 C00G H00G 108.8 . . ?
C00T C00G H00G 108.8 . . ?
C00H C00G H00G 108.8 . . ?
C00P C00H C00X 110.7(3) . . ?
C00P C00H C00G 111.0(3) . . ?
C00X C00H C00G 110.5(3) . . ?
C00P C00H H00H 108.2 . . ?
C00X C00H H00H 108.2 . . ?
C00G C00H H00H 108.2 . . ?
O008 C00I N00B 124.7(4) . . ?
O008 C00I O009 124.4(4) . . ?
N00B C00I O009 110.9(3) . . ?
N00B C00J C00D 111.7(3) . . ?
N00B C00J C00S 112.1(3) . . ?
C00D C00J C00S 113.2(3) . . ?
N00B C00J H00J 106.4 . . ?
C00D C00J H00J 106.4 . . ?
C00S C00J H00J 106.4 . . ?
N005 C00K N00E 110.6(4) . . ?
N005 C00K H00K 124.7 . . ?
N00E C00K H00K 124.7 . . ?
C00M C00L N005 109.5(4) . . ?
C00M C00L H00L 125.2 . . ?
N005 C00L H00L 125.2 . . ?
C00L C00M N00E 106.3(4) . . ?
C00L C00M H00M 126.8 . . ?
N00E C00M H00M 126.8 . . ?
C00T O00N Cu02 97.3(4) . . ?
O00C C00O N007 124.4(4) . . ?
O00C C00O O006 125.1(4) . . ?
N007 C00O O006 110.5(3) . . ?
C00H C00P H00I 109.5 . . ?
C00H C00P H00N 109.5 . . ?
H00I C00P H00N 109.5 . . ?
C00H C00P H00O 109.5 . . ?
H00I C00P H00O 109.5 . . ?
H00N C00P H00O 109.5 . . ?
N00A C00Q N00F 110.4(4) . . ?
N00A C00Q H00Q 124.8 . . ?
N00F C00Q H00Q 124.8 . . ?
C00Z C00S C011 111.5(5) . . ?
C00Z C00S C00J 113.0(4) . . ?
C011 C00S C00J 110.0(4) . . ?
C00Z C00S H00S 107.3 . . ?
C011 C00S H00S 107.3 . . ?
C00J C00S H00S 107.3 . . ?
O00R C00T O00N 123.3(5) . . ?
O00R C00T C00G 120.3(5) . . ?
O00N C00T C00G 116.3(5) . . ?
O006 C00U C015 110.3(4) . . ?
O006 C00U C010 110.3(3) . . ?
C015 C00U C010 113.4(5) . . ?
O006 C00U C013 101.8(4) . . ?
C015 C00U C013 110.5(4) . . ?
C010 C00U C013 109.9(4) . . ?
O009 C00V C014 109.4(4) . . ?
O009 C00V C016 110.4(4) . . ?
C014 C00V C016 111.3(5) . . ?
O009 C00V C012 102.5(4) . . ?
C014 C00V C012 111.6(5) . . ?
C016 C00V C012 111.3(5) . . ?
C00Y C00W N00A 109.6(5) . . ?
C00Y C00W H00W 125.2 . . ?
N00A C00W H00W 125.2 . . ?
C00H C00X H00P 109.5 . . ?
C00H C00X H00R 109.5 . . ?
H00P C00X H00R 109.5 . . ?
C00H C00X H00T 109.5 . . ?
H00P C00X H00T 109.5 . . ?
H00R C00X H00T 109.5 . . ?
N00F C00Y C00W 105.7(4) . . ?
N00F C00Y H00Y 127.1 . . ?
C00W C00Y H00Y 127.1 . . ?
C00S C00Z H00A 109.5 . . ?
C00S C00Z H00C 109.5 . . ?
H00A C00Z H00C 109.5 . . ?
C00S C00Z H00D 109.5 . . ?
H00A C00Z H00D 109.5 . . ?
H00C C00Z H00D 109.5 . . ?
C00U C010 H01M 109.5 . . ?
C00U C010 H01N 109.5 . . ?
H01M C010 H01N 109.5 . . ?
C00U C010 H01O 109.5 . . ?
H01M C010 H01O 109.5 . . ?
H01N C010 H01O 109.5 . . ?
C00S C011 H01A 109.5 . . ?
C00S C011 H01B 109.5 . . ?
H01A C011 H01B 109.5 . . ?
C00S C011 H01C 109.5 . . ?
H01A C011 H01C 109.5 . . ?
H01B C011 H01C 109.5 . . ?
C00V C012 H01D 109.5 . . ?
C00V C012 H01E 109.5 . . ?
H01D C012 H01E 109.5 . . ?
C00V C012 H01F 109.5 . . ?
H01D C012 H01F 109.5 . . ?
H01E C012 H01F 109.5 . . ?
C00U C013 H01P 109.5 . . ?
C00U C013 H01Q 109.5 . . ?
H01P C013 H01Q 109.5 . . ?
C00U C013 H01R 109.5 . . ?
H01P C013 H01R 109.5 . . ?
H01Q C013 H01R 109.5 . . ?
C00V C014 H01G 109.5 . . ?
C00V C014 H01H 109.5 . . ?
H01G C014 H01H 109.5 . . ?
C00V C014 H01I 109.5 . . ?
H01G C014 H01I 109.5 . . ?
H01H C014 H01I 109.5 . . ?
C00U C015 H01S 109.5 . . ?
C00U C015 H01T 109.5 . . ?
H01S C015 H01T 109.5 . . ?
C00U C015 H01U 109.5 . . ?
H01S C015 H01U 109.5 . . ?
H01T C015 H01U 109.5 . . ?
C00V C016 H01J 109.5 . . ?
C00V C016 H01K 109.5 . . ?
H01J C016 H01K 109.5 . . ?
C00V C016 H01L 109.5 . . ?
H01J C016 H01L 109.5 . . ?
H01K C016 H01L 109.5 . . ?

loop_
_geom_bond_atom_site_label_1
_geom_bond_atom_site_label_2
_geom_bond_distance
_geom_bond_site_symmetry_2
_geom_bond_publ_flag
Cu01 O004 1.968(3) 2_765 ?
Cu01 O004 1.968(3) . ?
Cu01 N00A 1.977(3) . ?
Cu01 N00A 1.977(3) 2_765 ?
Cu02 N005 1.963(3) 2_665 ?
Cu02 N005 1.963(3) . ?
Cu02 O00N 2.158(5) 2_665 ?
Cu02 O00N 2.158(5) . ?
O003 C00D 1.234(4) . ?
O004 C00D 1.265(4) . ?
N005 C00K 1.320(5) . ?
N005 C00L 1.376(5) . ?
O006 C00O 1.356(5) . ?
O006 C00U 1.461(5) . ?
N007 C00O 1.328(5) . ?
N007 C00G 1.452(5) . ?
N007 H007 0.79(4) . ?
O008 C00I 1.218(5) . ?
O009 C00I 1.348(5) . ?
O009 C00V 1.453(5) . ?
N00A C00Q 1.316(5) . ?
N00A C00W 1.363(5) . ?
N00B C00I 1.327(5) . ?
N00B C00J 1.448(5) . ?
N00B H00B 0.76(4) . ?
O00C C00O 1.203(5) . ?
C00D C00J 1.527(5) . ?
N00E C00K 1.325(5) . ?
N00E C00M 1.355(6) . ?
N00E H00E 0.80(4) . ?
N00F C00Q 1.332(5) . ?
N00F C00Y 1.347(6) . ?
N00F H00F 0.8600 . ?
C00G C00T 1.530(6) . ?
C00G C00H 1.530(5) . ?
C00G H00G 0.9800 . ?
C00H C00P 1.521(5) . ?
C00H C00X 1.522(5) . ?
C00H H00H 0.9800 . ?
C00J C00S 1.536(5) . ?
C00J H00J 0.9800 . ?
C00K H00K 0.9300 . ?
C00L C00M 1.333(6) . ?
C00L H00L 0.9300 . ?
C00M H00M 0.9300 . ?
O00N C00T 1.269(6) . ?
C00P H00I 0.9600 . ?
C00P H00N 0.9600 . ?
C00P H00O 0.9600 . ?
C00Q H00Q 0.9300 . ?
O00R C00T 1.210(7) . ?
C00S C00Z 1.505(7) . ?
C00S C011 1.528(6) . ?
C00S H00S 0.9800 . ?
C00U C015 1.480(7) . ?
C00U C010 1.506(6) . ?
C00U C013 1.529(7) . ?
C00V C014 1.488(7) . ?
C00V C016 1.514(7) . ?
C00V C012 1.523(7) . ?
C00W C00Y 1.351(6) . ?
C00W H00W 0.9300 . ?
C00X H00P 0.9600 . ?
C00X H00R 0.9600 . ?
C00X H00T 0.9600 . ?
C00Y H00Y 0.9300 . ?
C00Z H00A 0.9600 . ?
C00Z H00C 0.9600 . ?
C00Z H00D 0.9600 . ?
C010 H01M 0.9600 . ?
C010 H01N 0.9600 . ?
C010 H01O 0.9600 . ?
C011 H01A 0.9600 . ?
C011 H01B 0.9600 . ?
C011 H01C 0.9600 . ?
C012 H01D 0.9600 . ?
C012 H01E 0.9600 . ?
C012 H01F 0.9600 . ?
C013 H01P 0.9600 . ?
C013 H01Q 0.9600 . ?
C013 H01R 0.9600 . ?
C014 H01G 0.9600 . ?
C014 H01H 0.9600 . ?
C014 H01I 0.9600 . ?
C015 H01S 0.9600 . ?
C015 H01T 0.9600 . ?
C015 H01U 0.9600 . ?
C016 H01J 0.9600 . ?
C016 H01K 0.9600 . ?
C016 H01L 0.9600 . ?

loop_
_geom_torsion_atom_site_label_1
_geom_torsion_atom_site_label_2
_geom_torsion_atom_site_label_3
_geom_torsion_atom_site_label_4
_geom_torsion
_geom_torsion_site_symmetry_1
_geom_torsion_site_symmetry_2
_geom_torsion_site_symmetry_3
_geom_torsion_site_symmetry_4
_geom_torsion_publ_flag
Cu01 O004 C00D O003 2.5(5) . . . . ?
Cu01 O004 C00D C00J -176.6(2) . . . . ?
C00O N007 C00G C00T -81.7(4) . . . . ?
C00O N007 C00G C00H 156.4(3) . . . . ?
N007 C00G C00H C00P 176.1(3) . . . . ?
C00T C00G C00H C00P 54.6(4) . . . . ?
N007 C00G C00H C00X -60.7(4) . . . . ?
C00T C00G C00H C00X 177.8(4) . . . . ?
C00J N00B C00I O008 -176.2(4) . . . . ?
C00J N00B C00I O009 4.7(6) . . . . ?
C00V O009 C00I O008 16.6(6) . . . . ?
C00V O009 C00I N00B -164.3(4) . . . . ?
C00I N00B C00J C00D -96.4(5) . . . . ?
C00I N00B C00J C00S 135.4(4) . . . . ?
O003 C00D C00J N00B -12.9(5) . . . . ?
O004 C00D C00J N00B 166.2(3) . . . . ?
O003 C00D C00J C00S 114.8(4) . . . . ?
O004 C00D C00J C00S -66.1(4) . . . . ?
C00L N005 C00K N00E 0.1(5) . . . . ?
Cu02 N005 C00K N00E 169.8(3) . . . . ?
C00M N00E C00K N005 0.3(5) . . . . ?
C00K N005 C00L C00M -0.5(5) . . . . ?
Cu02 N005 C00L C00M -169.4(3) . . . . ?
N005 C00L C00M N00E 0.7(5) . . . . ?
C00K N00E C00M C00L -0.6(5) . . . . ?
C00G N007 C00O O00C -0.3(6) . . . . ?
C00G N007 C00O O006 -179.8(3) . . . . ?
C00U O006 C00O O00C 6.4(6) . . . . ?
C00U O006 C00O N007 -174.1(3) . . . . ?
C00W N00A C00Q N00F -0.3(5) . . . . ?
Cu01 N00A C00Q N00F -165.3(3) . . . . ?
C00Y N00F C00Q N00A 0.9(5) . . . . ?
N00B C00J C00S C00Z 71.3(5) . . . . ?
C00D C00J C00S C00Z -56.2(5) . . . . ?
N00B C00J C00S C011 -54.1(5) . . . . ?
C00D C00J C00S C011 178.5(4) . . . . ?
Cu02 O00N C00T O00R -1.9(5) . . . . ?
Cu02 O00N C00T C00G 176.3(3) . . . . ?
N007 C00G C00T O00R -56.9(5) . . . . ?
C00H C00G C00T O00R 64.8(5) . . . . ?
N007 C00G C00T O00N 124.8(4) . . . . ?
C00H C00G C00T O00N -113.5(4) . . . . ?
C00O O006 C00U C015 -69.8(5) . . . . ?
C00O O006 C00U C010 56.3(6) . . . . ?
C00O O006 C00U C013 172.9(4) . . . . ?
C00I O009 C00V C014 57.9(5) . . . . ?
C00I O009 C00V C016 -64.9(6) . . . . ?
C00I O009 C00V C012 176.5(4) . . . . ?
C00Q N00A C00W C00Y -0.3(5) . . . . ?
Cu01 N00A C00W C00Y 163.4(3) . . . . ?
C00Q N00F C00Y C00W -1.0(5) . . . . ?
N00A C00W C00Y N00F 0.8(5) . . . . ?
